data_7025578
loop_
_publ_author_name
'El Habra, Naida'
'Benetollo, Franco'
'Casarin, Maurizio'
'Bolzan, Marco'
'Sartori, Andrea'
'Rossetto, Gilberto'

_publ_section_title
;
 Synthesis and characterization of calcium beta-diketonate complexes.
 X-ray crystal and molecular structures of: [{Ca(tmhd)2}2(18-crown-6)],
 [Ca(dpp)2(thf)2] and [Ca(dpp)2(triglyme)].
;
_journal_issue 34
_journal_name_full 'Dalton transactions (Cambridge, England : 2003)'
_journal_page_first 8064
_journal_page_last 8070
_journal_paper_doi 10.1039/c001854f
_journal_volume 39
_journal_year 2010
_chemical_formula_moiety '[Ca(dpp)~2~(triglyme)]^.^0.25CH~2~Cl~2~'
_chemical_formula_sum 'C38.25 H40.5 Ca Cl0.5 O8'
_chemical_formula_weight 686.01
_chemical_name_systematic
;
?
;
_space_group_IT_number 14
_symmetry_cell_setting monoclinic
_symmetry_space_group_name_Hall '-P 2ybc'
_symmetry_space_group_name_H-M 'P 1 21/c 1'
_atom_sites_solution_hydrogens geom
_atom_sites_solution_primary direct
_atom_sites_solution_secondary difmap
_audit_creation_method SHELXL-97
_cell_angle_alpha 90.00
_cell_angle_beta 111.06(3)
_cell_angle_gamma 90.00
_cell_formula_units_Z 4
_cell_length_a 12.321(3)
_cell_length_b 26.791(3)
_cell_length_c 12.451(3)
_cell_measurement_temperature 293(2)
_cell_volume 3835.4(16)
_computing_structure_refinement 'SHELXL-97 (Sheldrick, 1997)'
_computing_structure_solution 'SIR97 (Altomare et al. 1999'
_diffrn_ambient_temperature 293(2)
_diffrn_measured_fraction_theta_full 0.995
_diffrn_measured_fraction_theta_max 0.995
_diffrn_measurement_device_type ' Philips PW1100 '
_diffrn_measurement_method \Q/2\Q
_diffrn_radiation_monochromator graphite
_diffrn_radiation_source 'fine-focus sealed tube'
_diffrn_radiation_type MoK\a
_diffrn_radiation_wavelength 0.71073
_diffrn_reflns_av_R_equivalents 0.0136
_diffrn_reflns_av_sigmaI/netI 0.0568
_diffrn_reflns_limit_h_max 13
_diffrn_reflns_limit_h_min -14
_diffrn_reflns_limit_k_max 31
_diffrn_reflns_limit_k_min 0
_diffrn_reflns_limit_l_max 14
_diffrn_reflns_limit_l_min 0
_diffrn_reflns_number 7043
_diffrn_reflns_theta_full 25.00
_diffrn_reflns_theta_max 25.00
_diffrn_reflns_theta_min 3.00
_exptl_absorpt_coefficient_mu 0.246
_exptl_absorpt_correction_T_max 0.8083
_exptl_absorpt_correction_T_min 0.4268
_exptl_absorpt_correction_type psi-scan
_exptl_absorpt_process_details 'A. T. C. North, et al. Acta Crystallogr., A24 (1968) 351'
_exptl_crystal_colour colorless
_exptl_crystal_density_diffrn 1.187
_exptl_crystal_density_method 'not measured'
_exptl_crystal_description prism
_exptl_crystal_F_000 1450
_exptl_crystal_size_max 0.60
_exptl_crystal_size_mid 0.50
_exptl_crystal_size_min 0.45
_refine_diff_density_max 1.018
_refine_diff_density_min -0.358
_refine_diff_density_rms 0.080
_refine_ls_extinction_method none
_refine_ls_goodness_of_fit_ref 1.013
_refine_ls_hydrogen_treatment constr
_refine_ls_matrix_type full
_refine_ls_number_parameters 438
_refine_ls_number_reflns 6716
_refine_ls_number_restraints 2
_refine_ls_restrained_S_all 1.014
_refine_ls_R_factor_all 0.1423
_refine_ls_R_factor_gt 0.0889
_refine_ls_shift/su_max 0.005
_refine_ls_shift/su_mean 0.001
_refine_ls_structure_factor_coef Fsqd
_refine_ls_weighting_details 'calc w=1/[\s^2^(Fo^2^)+(0.1786P)^2^+0.0000P] where P=(Fo^2^+2Fc^2^)/3'
_refine_ls_weighting_scheme calc
_refine_ls_wR_factor_gt 0.1946
_refine_ls_wR_factor_ref 0.2052
_reflns_number_gt 3286
_reflns_number_total 6716
_reflns_threshold_expression >2sigma(I)
_cod_data_source_file c001854f.txt
_cod_data_source_block ca-triglyme
_cod_original_cell_volume 3835.4(14)
_cod_original_sg_symbol_H-M P21/c
_cod_original_formula_sum 'C38.25 H40.50 Ca Cl0.50 O8'
_cod_database_code 7025578

loop_
_symmetry_equiv_pos_as_xyz
'x, y, z'
'-x, y+1/2, -z+1/2'
'-x, -y, -z'
'x, -y-1/2, z-1/2'

loop_
_atom_site_label
_atom_site_type_symbol
_atom_site_fract_x
_atom_site_fract_y
_atom_site_fract_z
_atom_site_U_iso_or_equiv
_atom_site_adp_type
_atom_site_occupancy
_atom_site_symmetry_multiplicity
_atom_site_calc_flag
_atom_site_refinement_flags
Ca Ca 0.91436(9) 0.13334(4) 0.56620(10) 0.0582(4) Uani 1 1 d .
O1 O 1.0963(3) 0.10004(15) 0.6798(3) 0.0709(11) Uani 1 1 d .
O2 O 1.0250(3) 0.12436(16) 0.4465(3) 0.0708(11) Uani 1 1 d .
O3 O 0.8857(3) 0.11193(16) 0.7418(3) 0.0724(11) Uani 1 1 d .
O7 O 0.7685(4) 0.12184(18) 0.3562(4) 0.0851(13) Uani 1 1 d .
O5 O 1.0254(5) 0.20992(19) 0.6544(6) 0.1155(19) Uani 1 1 d .
O6 O 0.8727(6) 0.21143(19) 0.4361(5) 0.1084(17) Uani 1 1 d .
O4 O 0.7443(4) 0.17348(17) 0.5666(4) 0.0815(13) Uani 1 1 d .
O8 O 0.8316(4) 0.05012(16) 0.5178(4) 0.0839(13) Uani 1 1 d .
C1 C 1.1953(5) 0.10293(19) 0.6742(5) 0.0553(14) Uani 1 1 d .
C2 C 1.2196(5) 0.1160(2) 0.5762(5) 0.0613(15) Uani 1 1 d .
H2 H 1.2970 0.1191 0.5833 0.074 Uiso 1 1 calc R
C3 C 1.1330(5) 0.12485(19) 0.4672(5) 0.0576(14) Uani 1 1 d .
C4 C 1.1708(5) 0.13275(19) 0.3657(5) 0.0587(14) Uani 1 1 d .
C5 C 1.2730(5) 0.1556(2) 0.3744(6) 0.0747(17) Uani 1 1 d .
H5 H 1.3229 0.1671 0.4454 0.090 Uiso 1 1 calc R
C6 C 1.3024(7) 0.1617(3) 0.2782(7) 0.091(2) Uani 1 1 d .
H6 H 1.3708 0.1781 0.2841 0.110 Uiso 1 1 calc R
C7 C 1.2308(8) 0.1437(3) 0.1743(7) 0.100(3) Uani 1 1 d .
H7 H 1.2515 0.1476 0.1099 0.120 Uiso 1 1 calc R
C8 C 1.1290(7) 0.1200(3) 0.1638(6) 0.0840(19) Uani 1 1 d .
H8 H 1.0805 0.1076 0.0930 0.101 Uiso 1 1 calc R
C9 C 1.1004(6) 0.1150(2) 0.2590(5) 0.0739(17) Uani 1 1 d .
H9 H 1.0312 0.0991 0.2522 0.089 Uiso 1 1 calc R
C10 C 1.2949(5) 0.0888(2) 0.7827(5) 0.0616(15) Uani 1 1 d .
C11 C 1.4074(5) 0.0803(3) 0.7853(6) 0.0835(19) Uani 1 1 d .
H11 H 1.4237 0.0837 0.7183 0.100 Uiso 1 1 calc R
C12 C 1.4959(6) 0.0667(3) 0.8880(7) 0.098(2) Uani 1 1 d .
H12 H 1.5698 0.0602 0.8873 0.117 Uiso 1 1 calc R
C13 C 1.4776(7) 0.0628(3) 0.9866(6) 0.088(2) Uani 1 1 d .
H13 H 1.5387 0.0550 1.0543 0.106 Uiso 1 1 calc R
C14 C 1.3662(8) 0.0705(3) 0.9874(6) 0.098(2) Uani 1 1 d .
H14 H 1.3512 0.0665 1.0550 0.117 Uiso 1 1 calc R
C15 C 1.2760(6) 0.0845(2) 0.8841(6) 0.0777(18) Uani 1 1 d .
H15 H 1.2023 0.0910 0.8852 0.093 Uiso 1 1 calc R
C16 C 0.8151(5) 0.1237(2) 0.7874(5) 0.0597(14) Uani 1 1 d .
C17 C 0.7224(5) 0.1569(2) 0.7421(5) 0.0650(15) Uani 1 1 d .
H17 H 0.6775 0.1642 0.7863 0.078 Uiso 1 1 calc R
C18 C 0.6936(5) 0.1793(2) 0.6371(5) 0.0632(15) Uani 1 1 d .
C19 C 0.5883(5) 0.2158(2) 0.5967(5) 0.0637(15) Uani 1 1 d .
C20 C 0.5832(7) 0.2504(2) 0.5119(6) 0.0852(19) Uani 1 1 d .
H20 H 0.6416 0.2508 0.4811 0.102 Uiso 1 1 calc R
C21 C 0.4939(8) 0.2839(3) 0.4729(7) 0.111(3) Uani 1 1 d .
H21 H 0.4904 0.3061 0.4144 0.133 Uiso 1 1 calc R
C22 C 0.4114(8) 0.2845(3) 0.5197(8) 0.117(3) Uani 1 1 d .
H22 H 0.3527 0.3084 0.4964 0.141 Uiso 1 1 calc R
C23 C 0.4135(6) 0.2499(3) 0.6024(7) 0.101(3) Uani 1 1 d .
H23 H 0.3539 0.2493 0.6317 0.122 Uiso 1 1 calc R
C24 C 0.5032(5) 0.2163(2) 0.6415(6) 0.0776(18) Uani 1 1 d .
H24 H 0.5056 0.1938 0.6991 0.093 Uiso 1 1 calc R
C25 C 0.8256(5) 0.0958(2) 0.8970(5) 0.0620(15) Uani 1 1 d .
C26 C 0.8609(6) 0.0472(3) 0.9103(5) 0.0785(18) Uani 1 1 d .
H26 H 0.8856 0.0328 0.8551 0.094 Uiso 1 1 calc R
C27 C 0.8612(7) 0.0186(3) 1.0035(6) 0.090(2) Uani 1 1 d .
H27 H 0.8783 -0.0153 1.0063 0.108 Uiso 1 1 calc R
C28 C 0.8365(6) 0.0401(4) 1.0899(6) 0.097(2) Uani 1 1 d .
H28 H 0.8432 0.0218 1.1554 0.116 Uiso 1 1 calc R
C29 C 0.8011(6) 0.0899(3) 1.0812(6) 0.085(2) Uani 1 1 d .
H29 H 0.7813 0.1047 1.1394 0.102 Uiso 1 1 calc R
C30 C 0.7957(5) 0.1171(3) 0.9848(6) 0.0810(19) Uani 1 1 d .
H30 H 0.7716 0.1502 0.9784 0.097 Uiso 1 1 calc R
C31 C 1.1052(10) 0.2131(4) 0.7645(10) 0.155(4) Uani 1 1 d .
H31A H 1.1820 0.2156 0.7621 0.186 Uiso 1 1 calc R
H31B H 1.1002 0.1838 0.8069 0.186 Uiso 1 1 calc R
H31C H 1.0892 0.2422 0.8015 0.186 Uiso 1 1 calc R
C32 C 1.0057(11) 0.2554(4) 0.5953(13) 0.161(5) Uani 1 1 d .
H32A H 1.0785 0.2736 0.6160 0.193 Uiso 1 1 calc R
H32B H 0.9521 0.2753 0.6185 0.193 Uiso 1 1 calc R
C33 C 0.9584(11) 0.2485(4) 0.4720(15) 0.181(6) Uani 1 1 d .
H33A H 0.9253 0.2798 0.4360 0.218 Uiso 1 1 calc R
H33B H 1.0211 0.2398 0.4457 0.218 Uiso 1 1 calc R
C34 C 0.8214(9) 0.2024(3) 0.3161(8) 0.116(3) Uani 1 1 d .
H34A H 0.8767 0.1867 0.2875 0.139 Uiso 1 1 calc R
H34B H 0.7944 0.2333 0.2744 0.139 Uiso 1 1 calc R
C35 C 0.7213(8) 0.1680(4) 0.3036(6) 0.119(3) Uani 1 1 d .
H35A H 0.6717 0.1823 0.3410 0.143 Uiso 1 1 calc R
H35B H 0.6753 0.1630 0.2229 0.143 Uiso 1 1 calc R
C36 C 0.6874(7) 0.0862(4) 0.3539(7) 0.112(3) Uani 1 1 d .
H36A H 0.6356 0.0803 0.2754 0.134 Uiso 1 1 calc R
H36B H 0.6412 0.0975 0.3981 0.134 Uiso 1 1 calc R
C37 C 0.7523(8) 0.0379(3) 0.4062(7) 0.103(3) Uani 1 1 d .
H37A H 0.6978 0.0127 0.4111 0.124 Uiso 1 1 calc R
H37B H 0.7937 0.0251 0.3589 0.124 Uiso 1 1 calc R
C38 C 0.8856(8) 0.0076(3) 0.5842(8) 0.115(3) Uani 1 1 d .
H38A H 0.8273 -0.0135 0.5948 0.138 Uiso 1 1 calc R
H38B H 0.9389 0.0183 0.6579 0.138 Uiso 1 1 calc R
H38C H 0.9271 -0.0106 0.5448 0.138 Uiso 1 1 calc R
C39 C 0.4883(12) 0.0478(5) 0.4947(12) 0.037(3) Uiso 0.25 1 d PD
Cl1 Cl 0.397(2) 0.0261(11) 0.3551(15) 0.184(10) Uiso 0.25 1 d PD
Cl2 Cl 0.5841(19) 0.0170(9) 0.6163(16) 0.174(10) Uiso 0.25 1 d PD

loop_
_atom_site_aniso_label
_atom_site_aniso_U_11
_atom_site_aniso_U_22
_atom_site_aniso_U_33
_atom_site_aniso_U_23
_atom_site_aniso_U_13
_atom_site_aniso_U_12
Ca 0.0506(7) 0.0580(7) 0.0706(8) 0.0037(6) 0.0271(6) 0.0050(5)
O1 0.055(2) 0.088(3) 0.077(3) 0.015(2) 0.031(2) 0.006(2)
O2 0.047(2) 0.095(3) 0.074(3) 0.009(2) 0.026(2) 0.004(2)
O3 0.061(2) 0.087(3) 0.075(3) 0.008(2) 0.032(2) 0.015(2)
O7 0.070(3) 0.102(4) 0.079(3) 0.005(3) 0.021(2) 0.011(3)
O5 0.098(4) 0.071(3) 0.155(5) -0.006(3) 0.019(4) -0.014(3)
O6 0.147(5) 0.076(3) 0.110(4) 0.025(3) 0.056(4) 0.015(3)
O4 0.072(3) 0.099(3) 0.084(3) 0.019(2) 0.041(2) 0.031(2)
O8 0.103(3) 0.073(3) 0.081(3) -0.006(2) 0.041(3) -0.018(3)
C1 0.050(3) 0.051(3) 0.066(4) -0.001(3) 0.023(3) 0.002(2)
C2 0.052(3) 0.071(4) 0.067(4) 0.006(3) 0.030(3) 0.003(3)
C3 0.061(4) 0.051(3) 0.066(4) -0.002(3) 0.029(3) 0.001(3)
C4 0.066(4) 0.048(3) 0.066(4) 0.006(3) 0.029(3) 0.011(3)
C5 0.069(4) 0.078(4) 0.085(4) 0.006(3) 0.036(3) -0.014(3)
C6 0.094(5) 0.099(5) 0.095(6) 0.017(5) 0.051(5) -0.004(4)
C7 0.141(8) 0.095(6) 0.090(6) 0.019(4) 0.074(6) 0.028(5)
C8 0.105(6) 0.088(5) 0.071(4) 0.003(4) 0.045(4) 0.004(4)
C9 0.079(4) 0.071(4) 0.071(4) 0.003(3) 0.025(4) 0.000(3)
C10 0.064(4) 0.054(3) 0.063(4) 0.002(3) 0.020(3) -0.002(3)
C11 0.061(4) 0.111(5) 0.074(4) 0.000(4) 0.020(3) 0.009(4)
C12 0.073(5) 0.113(6) 0.089(6) 0.002(5) 0.006(4) 0.012(4)
C13 0.079(5) 0.100(6) 0.074(5) 0.002(4) 0.015(4) 0.017(4)
C14 0.131(7) 0.098(6) 0.056(4) 0.010(4) 0.023(4) 0.006(5)
C15 0.078(4) 0.089(5) 0.074(4) 0.006(4) 0.036(4) 0.010(4)
C16 0.052(3) 0.070(4) 0.064(4) -0.013(3) 0.029(3) -0.002(3)
C17 0.064(4) 0.066(4) 0.071(4) -0.004(3) 0.031(3) 0.009(3)
C18 0.054(3) 0.059(3) 0.077(4) -0.012(3) 0.024(3) -0.001(3)
C19 0.052(3) 0.063(4) 0.072(4) -0.014(3) 0.017(3) 0.009(3)
C20 0.098(5) 0.070(4) 0.086(5) 0.006(4) 0.031(4) 0.020(4)
C21 0.126(7) 0.109(6) 0.106(6) 0.016(5) 0.050(6) 0.060(5)
C22 0.124(7) 0.107(7) 0.100(6) -0.006(5) 0.014(6) 0.059(6)
C23 0.075(5) 0.125(7) 0.098(5) -0.019(5) 0.024(4) 0.043(5)
C24 0.073(4) 0.072(4) 0.088(5) -0.008(3) 0.029(4) 0.011(3)
C25 0.049(3) 0.080(4) 0.058(3) -0.009(3) 0.020(3) 0.004(3)
C26 0.082(4) 0.091(5) 0.069(4) -0.001(4) 0.035(4) 0.016(4)
C27 0.101(5) 0.100(5) 0.079(5) 0.018(4) 0.045(4) 0.015(4)
C28 0.072(4) 0.138(8) 0.079(5) 0.029(5) 0.026(4) 0.000(5)
C29 0.071(4) 0.126(7) 0.062(4) -0.007(4) 0.029(3) -0.007(4)
C30 0.066(4) 0.096(5) 0.077(5) -0.007(4) 0.021(3) -0.001(4)
C31 0.163(10) 0.126(8) 0.151(9) -0.054(7) 0.025(8) -0.029(7)
C32 0.156(10) 0.081(7) 0.219(13) 0.003(9) 0.034(10) -0.014(6)
C33 0.157(11) 0.089(7) 0.277(17) 0.076(10) 0.052(11) -0.010(7)
C34 0.146(8) 0.101(6) 0.116(8) 0.046(5) 0.063(6) 0.037(6)
C35 0.118(7) 0.161(9) 0.073(5) 0.026(5) 0.028(5) 0.073(7)
C36 0.079(5) 0.162(9) 0.088(5) -0.006(6) 0.023(4) -0.038(6)
C37 0.112(6) 0.108(6) 0.113(6) -0.033(5) 0.067(5) -0.042(5)
C38 0.149(8) 0.057(4) 0.177(9) 0.011(5) 0.103(7) 0.008(5)

loop_
_atom_type_symbol
_atom_type_description
_atom_type_scat_dispersion_real
_atom_type_scat_dispersion_imag
_atom_type_scat_source
C C 0.0033 0.0016 'International Tables Vol C Tables 4.2.6.8 and 6.1.1.4'
H H 0.0000 0.0000 'International Tables Vol C Tables 4.2.6.8 and 6.1.1.4'
O O 0.0106 0.0060 'International Tables Vol C Tables 4.2.6.8 and 6.1.1.4'
Ca Ca 0.2262 0.3064 'International Tables Vol C Tables 4.2.6.8 and 6.1.1.4'
Cl Cl 0.1484 0.1585 'International Tables Vol C Tables 4.2.6.8 and 6.1.1.4'

loop_
_geom_angle_atom_site_label_1
_geom_angle_atom_site_label_2
_geom_angle_atom_site_label_3
_geom_angle
_geom_angle_site_symmetry_1
_geom_angle_site_symmetry_3
O1 Ca O4 145.79(15) . .
O1 Ca O2 72.55(13) . .
O4 Ca O2 139.62(15) . .
O1 Ca O3 77.46(14) . .
O4 Ca O3 71.68(14) . .
O2 Ca O3 148.67(15) . .
O1 Ca O8 91.46(16) . .
O4 Ca O8 97.15(17) . .
O2 Ca O8 92.06(15) . .
O3 Ca O8 79.71(15) . .
O1 Ca O5 78.10(17) . .
O4 Ca O5 88.34(18) . .
O2 Ca O5 90.69(19) . .
O3 Ca O5 91.86(19) . .
O8 Ca O5 167.9(2) . .
O1 Ca O6 128.00(18) . .
O4 Ca O6 69.82(17) . .
O2 Ca O6 73.56(17) . .
O3 Ca O6 134.60(17) . .
O8 Ca O6 128.0(2) . .
O5 Ca O6 64.1(2) . .
O1 Ca O7 136.27(15) . .
O4 Ca O7 76.30(15) . .
O2 Ca O7 72.62(14) . .
O3 Ca O7 127.63(15) . .
O8 Ca O7 64.33(16) . .
O5 Ca O7 127.7(2) . .
O6 Ca O7 63.65(19) . .
C1 O1 Ca 133.0(4) . .
C3 O2 Ca 132.4(4) . .
C16 O3 Ca 135.4(4) . .
C36 O7 C35 114.8(7) . .
C36 O7 Ca 109.7(4) . .
C35 O7 Ca 112.3(5) . .
C31 O5 C32 113.4(8) . .
C31 O5 Ca 125.1(6) . .
C32 O5 Ca 121.4(6) . .
C33 O6 C34 117.2(9) . .
C33 O6 Ca 114.6(6) . .
C34 O6 Ca 115.8(5) . .
C18 O4 Ca 136.4(4) . .
C37 O8 C38 113.5(6) . .
C37 O8 Ca 122.2(4) . .
C38 O8 Ca 121.4(5) . .
O1 C1 C2 125.6(5) . .
O1 C1 C10 115.6(5) . .
C2 C1 C10 118.8(5) . .
C1 C2 C3 123.7(5) . .
O2 C3 C2 124.9(5) . .
O2 C3 C4 116.7(5) . .
C2 C3 C4 118.3(5) . .
C5 C4 C9 118.0(6) . .
C5 C4 C3 123.3(5) . .
C9 C4 C3 118.7(5) . .
C4 C5 C6 120.4(6) . .
C7 C6 C5 119.9(7) . .
C6 C7 C8 120.8(7) . .
C9 C8 C7 118.5(7) . .
C8 C9 C4 122.3(6) . .
C15 C10 C11 117.5(6) . .
C15 C10 C1 119.5(5) . .
C11 C10 C1 122.9(5) . .
C10 C11 C12 120.4(7) . .
C13 C12 C11 122.0(7) . .
C12 C13 C14 119.3(7) . .
C13 C14 C15 119.1(7) . .
C10 C15 C14 121.5(7) . .
O3 C16 C17 125.8(6) . .
O3 C16 C25 116.0(5) . .
C17 C16 C25 118.0(5) . .
C18 C17 C16 124.1(5) . .
O4 C18 C17 126.2(5) . .
O4 C18 C19 114.7(5) . .
C17 C18 C19 119.1(5) . .
C24 C19 C20 118.4(6) . .
C24 C19 C18 123.5(6) . .
C20 C19 C18 118.0(6) . .
C21 C20 C19 121.3(7) . .
C22 C21 C20 119.5(8) . .
C21 C22 C23 120.1(7) . .
C24 C23 C22 120.1(8) . .
C19 C24 C23 120.4(7) . .
C26 C25 C30 117.3(6) . .
C26 C25 C16 119.9(5) . .
C30 C25 C16 122.7(6) . .
C25 C26 C27 122.2(6) . .
C28 C27 C26 119.7(7) . .
C27 C28 C29 120.1(7) . .
C30 C29 C28 119.0(7) . .
C29 C30 C25 121.4(7) . .
O5 C32 C33 112.0(9) . .
O6 C33 C32 113.6(11) . .
O6 C34 C35 104.6(7) . .
O7 C35 C34 107.5(6) . .
O7 C36 C37 108.2(6) . .
O8 C37 C36 106.9(6) . .
Cl2 C39 Cl1 132.6(14) . .
Cl2 C39 Cl2 99.5(12) . 3_656
Cl1 C39 Cl2 33.3(9) . 3_656
Cl2 Cl1 C39 92.1(18) 3_656 .
Cl1 Cl2 C39 135(2) 3_656 .
Cl1 Cl2 C39 54.6(13) 3_656 3_656
C39 Cl2 C39 80.5(11) . 3_656

loop_
_geom_bond_atom_site_label_1
_geom_bond_atom_site_label_2
_geom_bond_distance
_geom_bond_site_symmetry_2
Ca O1 2.354(4) .
Ca O4 2.357(4) .
Ca O2 2.367(4) .
Ca O3 2.406(4) .
Ca O8 2.436(4) .
Ca O5 2.492(5) .
Ca O6 2.582(5) .
Ca O7 2.605(5) .
O1 C1 1.249(6) .
O2 C3 1.260(6) .
O3 C16 1.238(6) .
O7 C36 1.375(8) .
O7 C35 1.423(9) .
O5 C31 1.373(10) .
O5 C32 1.399(11) .
O6 C33 1.400(12) .
O6 C34 1.418(10) .
O4 C18 1.256(7) .
O8 C37 1.420(9) .
O8 C38 1.424(8) .
C1 C2 1.402(7) .
C1 C10 1.511(8) .
C2 C3 1.413(8) .
C3 C4 1.511(8) .
C4 C5 1.370(8) .
C4 C9 1.384(8) .
C5 C6 1.380(9) .
C6 C7 1.365(10) .
C7 C8 1.369(10) .
C8 C9 1.360(9) .
C10 C15 1.369(8) .
C10 C11 1.393(8) .
C11 C12 1.398(9) .
C12 C13 1.329(10) .
C13 C14 1.392(10) .
C14 C15 1.415(10) .
C16 C17 1.396(8) .
C16 C25 1.521(8) .
C17 C18 1.365(8) .
C18 C19 1.557(8) .
C19 C24 1.353(8) .
C19 C20 1.389(8) .
C20 C21 1.367(9) .
C21 C22 1.342(11) .
C22 C23 1.380(11) .
C23 C24 1.370(9) .
C25 C26 1.362(9) .
C25 C30 1.394(8) .
C26 C27 1.391(9) .
C27 C28 1.347(10) .
C28 C29 1.396(10) .
C29 C30 1.385(9) .
C32 C33 1.444(15) .
C34 C35 1.501(12) .
C36 C37 1.538(12) .
C39 Cl2 1.757(10) .
C39 Cl1 1.794(10) .
C39 Cl2 2.20(3) 3_656
Cl1 Cl2 1.21(3) 3_656
Cl2 Cl1 1.21(3) 3_656
Cl2 C39 2.20(3) 3_656
